data_7004924
loop_
_publ_author_name
'Johnson, Tony R.'
'Mann, Brian E.'
'Teasdale, Ian P.'
'Adams, Harry'
'Foresti, Roberta'
'Green, Colin J.'
'Motterlini, Roberto'

_publ_section_title
;
 Metal carbonyls as pharmaceuticals? [Ru(CO)3Cl(glycinate)], a
 CO-releasing molecule with an extensive aqueous solution chemistry.
;
_journal_issue 15
_journal_name_full 'Dalton transactions (Cambridge, England : 2003)'
_journal_page_first 1500
_journal_page_last 1508
_journal_paper_doi 10.1039/b613629j
_journal_year 2007
_chemical_formula_sum 'C5 H4 Cl N O5 Ru'
_chemical_formula_weight 294.61
_chemical_name_systematic
;

?

;
_space_group_IT_number 14
_symmetry_cell_setting monoclinic
_symmetry_space_group_name_Hall '-P 2yn'
_symmetry_space_group_name_H-M 'P 1 21/n 1'
_atom_sites_solution_hydrogens geom
_atom_sites_solution_primary direct
_atom_sites_solution_secondary difmap
_audit_creation_method SHELXL-97
_cell_angle_alpha 90.00
_cell_angle_beta 98.985(2)
_cell_angle_gamma 90.00
_cell_formula_units_Z 4
_cell_length_a 8.2186(9)
_cell_length_b 9.9407(10)
_cell_length_c 10.7834(11)
_cell_measurement_reflns_used 2954
_cell_measurement_temperature 150(2)
_cell_measurement_theta_max 53.964
_cell_measurement_theta_min 5.605
_cell_volume 870.18(16)
_computing_cell_refinement 'Bruker SMART'
_computing_data_collection 'Bruker SMART'
_computing_data_reduction 'Bruker SAINT'
_computing_molecular_graphics 'Bruker SHELXTL'
_computing_publication_material 'Bruker SHELXTL'
_computing_structure_refinement 'SHELXL-97 (Sheldrick, 1997)'
_computing_structure_solution 'SHELXS-97 (Sheldrick, 1990)'
_diffrn_ambient_temperature 150(2)
_diffrn_detector_area_resol_mean 100
_diffrn_measured_fraction_theta_full 0.999
_diffrn_measured_fraction_theta_max 0.993
_diffrn_measurement_device_type 'CCD area detector'
_diffrn_measurement_method 'phi and omega scans'
_diffrn_radiation_monochromator graphite
_diffrn_radiation_source 'fine-focus sealed tube'
_diffrn_radiation_type MoK\a
_diffrn_radiation_wavelength 0.71073
_diffrn_reflns_av_R_equivalents 0.0490
_diffrn_reflns_av_sigmaI/netI 0.0405
_diffrn_reflns_limit_h_max 10
_diffrn_reflns_limit_h_min -10
_diffrn_reflns_limit_k_max 12
_diffrn_reflns_limit_k_min -12
_diffrn_reflns_limit_l_max 13
_diffrn_reflns_limit_l_min -14
_diffrn_reflns_number 9605
_diffrn_reflns_theta_full 25.00
_diffrn_reflns_theta_max 27.53
_diffrn_reflns_theta_min 2.80
_diffrn_standards_decay_% 0
_diffrn_standards_number 0
_exptl_absorpt_coefficient_mu 2.096
_exptl_absorpt_correction_T_max 0.8502
_exptl_absorpt_correction_T_min 0.5816
_exptl_absorpt_correction_type multi-scan
_exptl_absorpt_process_details SADABS
_exptl_crystal_colour colourless
_exptl_crystal_density_diffrn 2.249
_exptl_crystal_density_method 'not measured'
_exptl_crystal_description prismatic
_exptl_crystal_F_000 568
_exptl_crystal_size_max 0.29
_exptl_crystal_size_mid 0.12
_exptl_crystal_size_min 0.08
_refine_diff_density_max 0.689
_refine_diff_density_min -0.491
_refine_diff_density_rms 0.123
_refine_ls_extinction_method none
_refine_ls_goodness_of_fit_ref 1.061
_refine_ls_hydrogen_treatment mixed
_refine_ls_matrix_type full
_refine_ls_number_parameters 118
_refine_ls_number_reflns 1977
_refine_ls_number_restraints 0
_refine_ls_restrained_S_all 1.061
_refine_ls_R_factor_all 0.0410
_refine_ls_R_factor_gt 0.0287
_refine_ls_shift/su_max 0.001
_refine_ls_shift/su_mean 0.000
_refine_ls_structure_factor_coef Fsqd
_refine_ls_weighting_details 'calc w=1/[\s^2^(Fo^2^)+(0.0233P)^2^+0.0000P] where P=(Fo^2^+2Fc^2^)/3'
_refine_ls_weighting_scheme calc
_refine_ls_wR_factor_gt 0.0529
_refine_ls_wR_factor_ref 0.0558
_reflns_number_gt 1605
_reflns_number_total 1977
_reflns_threshold_expression >2sigma(I)
_cod_data_source_file b613629j.txt
_cod_data_source_block ime55p21n
_cod_depositor_comments
;
The following automatic conversions were performed:
'_symmetry_cell_setting' value 'Monoclinic' changed to 'monoclinic'
according to '/home/saulius/struct/CIF-dictionaries/cif_core.dic'
dictionary named 'cif_core.dic' version 2.4.1 from
2010-06-29.

'_exptl_absorpt_correction_type' value 'MULTI-SCAN' changed
to 'multi-scan' according to
'/home/saulius/struct/CIF-dictionaries/cif_core.dic' dictionary named
'cif_core.dic' version 2.4.1 from 2010-06-29.

Automatic conversion script
Id: cif_fix_enum 1527 2010-12-29 10:47:43Z saulius 
;
_cod_original_sg_symbol_H-M P2(1)/n
_cod_database_code 7004924

loop_
_symmetry_equiv_pos_as_xyz
'x, y, z'
'-x+1/2, y+1/2, -z+1/2'
'-x, -y, -z'
'x-1/2, -y-1/2, z-1/2'

loop_
_atom_site_label
_atom_site_type_symbol
_atom_site_fract_x
_atom_site_fract_y
_atom_site_fract_z
_atom_site_U_iso_or_equiv
_atom_site_adp_type
_atom_site_occupancy
_atom_site_symmetry_multiplicity
_atom_site_calc_flag
_atom_site_refinement_flags
_atom_site_disorder_assembly
_atom_site_disorder_group
Ru1 Ru 1.06864(3) 0.03717(3) 0.27511(2) 0.01439(9) Uani 1 1 d . . .
Cl1 Cl 1.03905(10) -0.15580(8) 0.13840(7) 0.02149(19) Uani 1 1 d . . .
N1 N 0.8657(3) 0.1148(3) 0.1505(2) 0.0175(6) Uani 1 1 d . . .
H1A H 0.8676 0.2073 0.1530 0.021 Uiso 1 1 calc R . .
H1B H 0.8725 0.0881 0.0697 0.021 Uiso 1 1 calc R . .
O1 O 1.0753(3) 0.2854(2) 0.4401(2) 0.0280(6) Uani 1 1 d . . .
O2 O 1.3362(3) -0.0997(3) 0.4622(2) 0.0299(6) Uani 1 1 d . . .
O3 O 1.3209(3) 0.1319(3) 0.1179(2) 0.0282(6) Uani 1 1 d . . .
O4 O 0.8804(3) -0.0465(2) 0.35663(19) 0.0192(5) Uani 1 1 d . . .
O5 O 0.6161(3) -0.1038(2) 0.3132(2) 0.0244(5) Uani 1 1 d . . .
C1 C 1.0751(4) 0.1927(3) 0.3787(3) 0.0200(7) Uani 1 1 d . . .
C2 C 1.2389(4) -0.0486(3) 0.3943(3) 0.0217(7) Uani 1 1 d . . .
C3 C 1.2301(4) 0.1014(3) 0.1809(3) 0.0197(7) Uani 1 1 d . . .
C4 C 0.7105(4) 0.0650(3) 0.1870(3) 0.0223(8) Uani 1 1 d . . .
H4A H 0.6427 0.0239 0.1126 0.027 Uiso 1 1 calc R . .
H4B H 0.6483 0.1424 0.2134 0.027 Uiso 1 1 calc R . .
C5 C 0.7357(4) -0.0375(3) 0.2923(3) 0.0191(7) Uani 1 1 d . . .

loop_
_atom_site_aniso_label
_atom_site_aniso_U_11
_atom_site_aniso_U_22
_atom_site_aniso_U_33
_atom_site_aniso_U_23
_atom_site_aniso_U_13
_atom_site_aniso_U_12
Ru1 0.01442(14) 0.01515(14) 0.01364(14) -0.00061(12) 0.00233(9) 0.00067(12)
Cl1 0.0273(5) 0.0180(4) 0.0190(4) -0.0031(3) 0.0033(3) 0.0014(3)
N1 0.0191(14) 0.0188(15) 0.0154(14) -0.0007(12) 0.0051(11) 0.0004(12)
O1 0.0326(15) 0.0252(14) 0.0250(14) -0.0070(12) 0.0010(11) 0.0023(11)
O2 0.0267(14) 0.0349(15) 0.0268(14) 0.0018(12) 0.0002(11) 0.0100(12)
O3 0.0198(13) 0.0391(16) 0.0272(14) 0.0022(12) 0.0085(11) -0.0031(11)
O4 0.0176(12) 0.0259(13) 0.0145(12) 0.0034(10) 0.0036(9) 0.0005(10)
O5 0.0228(13) 0.0223(13) 0.0297(14) -0.0006(11) 0.0087(10) -0.0048(10)
C1 0.0170(17) 0.0245(19) 0.0180(18) 0.0015(15) 0.0013(14) 0.0009(14)
C2 0.0230(18) 0.0218(19) 0.0198(18) -0.0056(15) 0.0021(14) 0.0018(16)
C3 0.0159(17) 0.0213(18) 0.0197(18) -0.0045(15) -0.0042(14) 0.0007(14)
C4 0.0173(17) 0.023(2) 0.0255(19) 0.0037(15) 0.0008(14) -0.0006(14)
C5 0.0261(18) 0.0135(16) 0.0197(17) -0.0062(14) 0.0094(14) -0.0026(15)

loop_
_atom_type_symbol
_atom_type_description
_atom_type_scat_dispersion_real
_atom_type_scat_dispersion_imag
_atom_type_scat_source
C C 0.0033 0.0016 'International Tables Vol C Tables 4.2.6.8 and 6.1.1.4'
H H 0.0000 0.0000 'International Tables Vol C Tables 4.2.6.8 and 6.1.1.4'
Cl Cl 0.1484 0.1585 'International Tables Vol C Tables 4.2.6.8 and 6.1.1.4'
N N 0.0061 0.0033 'International Tables Vol C Tables 4.2.6.8 and 6.1.1.4'
O O 0.0106 0.0060 'International Tables Vol C Tables 4.2.6.8 and 6.1.1.4'
Ru Ru -1.2594 0.8363 'International Tables Vol C Tables 4.2.6.8 and 6.1.1.4'

loop_
_geom_angle_atom_site_label_1
_geom_angle_atom_site_label_2
_geom_angle_atom_site_label_3
_geom_angle
_geom_angle_site_symmetry_1
_geom_angle_site_symmetry_3
_geom_angle_publ_flag
C3 Ru1 C1 94.76(14) . . ?
C3 Ru1 C2 90.56(14) . . ?
C1 Ru1 C2 90.98(14) . . ?
C3 Ru1 O4 172.51(11) . . ?
C1 Ru1 O4 91.80(11) . . ?
C2 Ru1 O4 92.96(11) . . ?
C3 Ru1 N1 94.87(12) . . ?
C1 Ru1 N1 91.36(12) . . ?
C2 Ru1 N1 173.89(12) . . ?
O4 Ru1 N1 81.33(9) . . ?
C3 Ru1 Cl1 87.29(10) . . ?
C1 Ru1 Cl1 175.70(10) . . ?
C2 Ru1 Cl1 92.78(10) . . ?
O4 Ru1 Cl1 85.93(6) . . ?
N1 Ru1 Cl1 84.69(7) . . ?
C4 N1 Ru1 109.65(18) . . ?
C4 N1 H1A 109.7 . . ?
Ru1 N1 H1A 109.7 . . ?
C4 N1 H1B 109.7 . . ?
Ru1 N1 H1B 109.7 . . ?
H1A N1 H1B 108.2 . . ?
C5 O4 Ru1 115.70(19) . . ?
O1 C1 Ru1 178.5(3) . . ?
O2 C2 Ru1 179.1(3) . . ?
O3 C3 Ru1 174.3(3) . . ?
N1 C4 C5 113.7(3) . . ?
N1 C4 H4A 108.8 . . ?
C5 C4 H4A 108.8 . . ?
N1 C4 H4B 108.8 . . ?
C5 C4 H4B 108.8 . . ?
H4A C4 H4B 107.7 . . ?
O5 C5 O4 124.2(3) . . ?
O5 C5 C4 118.5(3) . . ?
O4 C5 C4 117.3(3) . . ?

loop_
_geom_bond_atom_site_label_1
_geom_bond_atom_site_label_2
_geom_bond_distance
_geom_bond_site_symmetry_2
_geom_bond_publ_flag
Ru1 C3 1.903(3) . ?
Ru1 C1 1.903(3) . ?
Ru1 C2 1.943(3) . ?
Ru1 O4 2.069(2) . ?
Ru1 N1 2.117(3) . ?
Ru1 Cl1 2.4083(8) . ?
N1 C4 1.478(4) . ?
N1 H1A 0.9200 . ?
N1 H1B 0.9200 . ?
O1 C1 1.135(4) . ?
O2 C2 1.118(4) . ?
O3 C3 1.127(4) . ?
O4 C5 1.283(4) . ?
O5 C5 1.233(4) . ?
C4 C5 1.516(4) . ?
C4 H4A 0.9900 . ?
C4 H4B 0.9900 . ?
